data_1550201
loop_
_publ_author_name
'Liu, Bo'
'Wang, Lingfang'
'Wu, Chunji'
'Cui, Dongmei'

_publ_section_title
;
 Sequence-controlled ethylene/styrene copolymerization catalyzed by
 scandium complexes
;
_journal_issue 2
_journal_name_full 'Polymer Chemistry'
_journal_page_first 235
_journal_paper_doi 10.1039/C8PY01326H
_journal_volume 10
_journal_year 2019
_chemical_formula_sum 'C27 H36 N Sc Si2'
_chemical_formula_weight 475.71
_space_group_IT_number 19
_space_group_name_Hall 'P 2ac 2ab'
_space_group_name_H-M_alt 'P 21 21 21'
_symmetry_cell_setting orthorhombic
_symmetry_space_group_name_Hall 'P 2ac 2ab'
_symmetry_space_group_name_H-M 'P 21 21 21'
_atom_sites_solution_hydrogens geom
_atom_sites_solution_primary direct
_atom_sites_solution_secondary difmap
_audit_creation_method SHELXL-97
_audit_update_record
;
2018-09-12 deposited with the CCDC.
2018-11-07 downloaded from the CCDC.
;
_cell_angle_alpha 90.00
_cell_angle_beta 90.00
_cell_angle_gamma 90.00
_cell_formula_units_Z 4
_cell_length_a 10.2990(10)
_cell_length_b 15.4938(16)
_cell_length_c 17.3672(17)
_cell_measurement_reflns_used 1243
_cell_measurement_temperature 193(2)
_cell_measurement_theta_max 16.81
_cell_measurement_theta_min 2.30
_cell_volume 2771.3(5)
_computing_structure_refinement 'SHELXL-97 (Sheldrick, 1997)'
_computing_structure_solution 'SHELXS-97 (Sheldrick, 1990)'
_diffrn_ambient_temperature 193(2)
_diffrn_measured_fraction_theta_full 0.970
_diffrn_measured_fraction_theta_max 0.970
_diffrn_measurement_device_type 'CCD area detector'
_diffrn_measurement_method 'phi and omega scans'
_diffrn_radiation_monochromator graphite
_diffrn_radiation_source 'fine-focus sealed tube'
_diffrn_radiation_type MoK\a
_diffrn_radiation_wavelength 0.71073
_diffrn_reflns_av_R_equivalents 0.1151
_diffrn_reflns_av_sigmaI/netI 0.1669
_diffrn_reflns_limit_h_max 13
_diffrn_reflns_limit_h_min -13
_diffrn_reflns_limit_k_max 20
_diffrn_reflns_limit_k_min -13
_diffrn_reflns_limit_l_max 22
_diffrn_reflns_limit_l_min -23
_diffrn_reflns_number 16726
_diffrn_reflns_theta_full 28.30
_diffrn_reflns_theta_max 28.30
_diffrn_reflns_theta_min 1.76
_exptl_absorpt_coefficient_mu 0.366
_exptl_absorpt_correction_T_max 0.9472
_exptl_absorpt_correction_T_min 0.9305
_exptl_absorpt_correction_type multi-scan
_exptl_crystal_colour yellow
_exptl_crystal_density_diffrn 1.140
_exptl_crystal_density_method 'not measured'
_exptl_crystal_description block
_exptl_crystal_F_000 1016
_exptl_crystal_size_max 0.20
_exptl_crystal_size_mid 0.18
_exptl_crystal_size_min 0.15
_refine_diff_density_max 0.316
_refine_diff_density_min -0.292
_refine_diff_density_rms 0.067
_refine_ls_abs_structure_details 'Flack H D (1983), Acta Cryst. A39, 876-881'
_refine_ls_abs_structure_Flack 0.93(6)
_refine_ls_extinction_method none
_refine_ls_goodness_of_fit_ref 1.034
_refine_ls_hydrogen_treatment constr
_refine_ls_matrix_type full
_refine_ls_number_parameters 286
_refine_ls_number_reflns 6459
_refine_ls_number_restraints 0
_refine_ls_restrained_S_all 1.034
_refine_ls_R_factor_all 0.1635
_refine_ls_R_factor_gt 0.0854
_refine_ls_shift/su_max 0.000
_refine_ls_shift/su_mean 0.000
_refine_ls_structure_factor_coef Fsqd
_refine_ls_weighting_details 'calc w=1/[\s^2^(Fo^2^)+(0.0392P)^2^+0.0000P] where P=(Fo^2^+2Fc^2^)/3'
_refine_ls_weighting_scheme calc
_refine_ls_wR_factor_gt 0.1198
_refine_ls_wR_factor_ref 0.1450
_reflns_number_gt 3558
_reflns_number_total 6459
_reflns_threshold_expression >2sigma(I)
_cod_data_source_file c8py01326h2.cif
_cod_data_source_block lb-1
_cod_depositor_comments
;
The following automatic conversions were performed:

'_symmetry_cell_setting' value 'Orthorhombic' changed to
'orthorhombic' according to
/home/data/users/saulius/crontab/automatic-downloads/rss-feeds/RSC/lib/dictionaries/cif_core.dic
dictionary named 'cif_core.dic' version 2.4.2 from 2011-04-26.

Automatic conversion script
Id: cif_fix_values 4973 2017-02-22 13:04:09Z antanas 

 Adding full bibliography for 1550201.cif.
;
_cod_original_sg_symbol_H-M P2(1)2(1)2(1)
_cod_database_code 1550201

loop_
_symmetry_equiv_pos_as_xyz
'x, y, z'
'-x+1/2, -y, z+1/2'
'-x, y+1/2, -z+1/2'
'x+1/2, -y+1/2, -z'

loop_
_atom_site_label
_atom_site_type_symbol
_atom_site_fract_x
_atom_site_fract_y
_atom_site_fract_z
_atom_site_U_iso_or_equiv
_atom_site_adp_type
_atom_site_occupancy
_atom_site_symmetry_multiplicity
_atom_site_calc_flag
_atom_site_refinement_flags
Sc1 Sc 0.14856(9) 0.21008(6) 0.20437(5) 0.0289(2) Uani 1 1 d .
N1 N 0.0091(4) 0.1239(3) 0.1398(2) 0.0310(11) Uani 1 1 d .
Si1 Si -0.14988(15) 0.31309(10) 0.26731(8) 0.0356(4) Uani 1 1 d .
Si2 Si 0.28608(17) 0.16437(13) 0.38655(9) 0.0519(5) Uani 1 1 d .
C1 C 0.1826(5) 0.2311(3) 0.0657(3) 0.0295(14) Uani 1 1 d .
C2 C 0.1984(5) 0.3155(4) 0.0962(3) 0.0328(13) Uani 1 1 d .
C3 C 0.3116(5) 0.3176(4) 0.1448(3) 0.0324(13) Uani 1 1 d .
C4 C 0.3714(5) 0.2342(4) 0.1399(3) 0.0328(14) Uani 1 1 d .
C5 C 0.2931(5) 0.1822(4) 0.0900(3) 0.0332(13) Uani 1 1 d .
C6 C 0.0707(5) 0.1959(4) 0.0205(3) 0.0428(16) Uani 1 1 d .
H6A H 0.1035 0.1710 -0.0269 0.051 Uiso 1 1 calc R
H6B H 0.0134 0.2432 0.0068 0.051 Uiso 1 1 calc R
C7 C -0.0070(5) 0.1283(4) 0.0625(3) 0.0298(13) Uani 1 1 d .
C8 C -0.0897(5) 0.0731(4) 0.0246(3) 0.0379(15) Uani 1 1 d .
H8 H -0.0985 0.0769 -0.0286 0.045 Uiso 1 1 calc R
C9 C -0.1593(6) 0.0125(4) 0.0649(3) 0.0407(14) Uani 1 1 d .
H9 H -0.2165 -0.0242 0.0394 0.049 Uiso 1 1 calc R
C10 C -0.1433(5) 0.0067(4) 0.1435(3) 0.0374(13) Uani 1 1 d .
H10 H -0.1887 -0.0340 0.1723 0.045 Uiso 1 1 calc R
C11 C -0.0584(5) 0.0628(3) 0.1782(3) 0.0336(14) Uani 1 1 d .
H11 H -0.0467 0.0585 0.2311 0.040 Uiso 1 1 calc R
C12 C 0.0276(4) 0.3041(4) 0.2658(3) 0.0366(14) Uani 1 1 d .
H12A H 0.0530 0.2992 0.3194 0.044 Uiso 1 1 calc R
H12B H 0.0583 0.3601 0.2488 0.044 Uiso 1 1 calc R
C13 C -0.2114(5) 0.3315(5) 0.1677(3) 0.067(2) Uani 1 1 d .
H13A H -0.1652 0.3789 0.1448 0.100 Uiso 1 1 calc R
H13B H -0.3024 0.3449 0.1695 0.100 Uiso 1 1 calc R
H13C H -0.1982 0.2804 0.1374 0.100 Uiso 1 1 calc R
C14 C -0.2218(5) 0.2129(4) 0.3079(3) 0.0527(16) Uani 1 1 d .
H14A H -0.2119 0.1666 0.2716 0.079 Uiso 1 1 calc R
H14B H -0.3124 0.2221 0.3180 0.079 Uiso 1 1 calc R
H14C H -0.1783 0.1983 0.3550 0.079 Uiso 1 1 calc R
C15 C -0.2134(6) 0.4023(4) 0.3271(4) 0.062(2) Uani 1 1 d .
H15A H -0.1834 0.3956 0.3791 0.094 Uiso 1 1 calc R
H15B H -0.3065 0.4013 0.3263 0.094 Uiso 1 1 calc R
H15C H -0.1831 0.4564 0.3070 0.094 Uiso 1 1 calc R
C16 C 0.2303(5) 0.1244(3) 0.2931(3) 0.0394(14) Uani 1 1 d .
H16A H 0.1652 0.0807 0.3036 0.047 Uiso 1 1 calc R
H16B H 0.3034 0.0949 0.2697 0.047 Uiso 1 1 calc R
C17 C 0.1458(7) 0.1694(5) 0.4557(3) 0.092(3) Uani 1 1 d .
H17A H 0.0756 0.2010 0.4327 0.138 Uiso 1 1 calc R
H17B H 0.1727 0.1979 0.5021 0.138 Uiso 1 1 calc R
H17C H 0.1174 0.1120 0.4677 0.138 Uiso 1 1 calc R
C18 C 0.3604(6) 0.2746(4) 0.3788(3) 0.070(2) Uani 1 1 d .
H18A H 0.4337 0.2725 0.3446 0.105 Uiso 1 1 calc R
H18B H 0.3884 0.2934 0.4288 0.105 Uiso 1 1 calc R
H18C H 0.2973 0.3144 0.3590 0.105 Uiso 1 1 calc R
C19 C 0.4123(7) 0.0942(5) 0.4318(4) 0.092(3) Uani 1 1 d .
H19A H 0.3789 0.0367 0.4373 0.138 Uiso 1 1 calc R
H19B H 0.4346 0.1167 0.4815 0.138 Uiso 1 1 calc R
H19C H 0.4882 0.0931 0.3997 0.138 Uiso 1 1 calc R
C20 C 0.1248(6) 0.3918(4) 0.0869(3) 0.0406(15) Uani 1 1 d .
H20 H 0.0504 0.3914 0.0565 0.049 Uiso 1 1 calc R
C21 C 0.1628(6) 0.4655(4) 0.1223(3) 0.0469(16) Uani 1 1 d .
H21 H 0.1139 0.5155 0.1160 0.056 Uiso 1 1 calc R
C22 C 0.2746(6) 0.4677(4) 0.1684(3) 0.0465(16) Uani 1 1 d .
H22 H 0.2992 0.5196 0.1910 0.056 Uiso 1 1 calc R
C23 C 0.3475(6) 0.3966(4) 0.1809(3) 0.0399(14) Uani 1 1 d .
H23 H 0.4202 0.3993 0.2126 0.048 Uiso 1 1 calc R
C24 C 0.4858(5) 0.1991(5) 0.1711(3) 0.0446(16) Uani 1 1 d .
H24 H 0.5372 0.2323 0.2038 0.054 Uiso 1 1 calc R
C25 C 0.5212(6) 0.1174(5) 0.1537(4) 0.0543(18) Uani 1 1 d .
H25 H 0.5978 0.0950 0.1739 0.065 Uiso 1 1 calc R
C26 C 0.4439(6) 0.0657(4) 0.1057(4) 0.0502(17) Uani 1 1 d .
H26 H 0.4703 0.0097 0.0946 0.060 Uiso 1 1 calc R
C27 C 0.3298(6) 0.0963(4) 0.0747(3) 0.0377(15) Uani 1 1 d .
H27 H 0.2780 0.0610 0.0442 0.045 Uiso 1 1 calc R

loop_
_atom_site_aniso_label
_atom_site_aniso_U_11
_atom_site_aniso_U_22
_atom_site_aniso_U_33
_atom_site_aniso_U_23
_atom_site_aniso_U_13
_atom_site_aniso_U_12
Sc1 0.0294(5) 0.0350(6) 0.0225(4) 0.0020(5) 0.0010(5) -0.0020(6)
N1 0.030(2) 0.038(3) 0.025(2) 0.000(2) 0.007(2) 0.004(2)
Si1 0.0330(8) 0.0361(10) 0.0376(8) 0.0043(7) 0.0029(7) 0.0002(9)
Si2 0.0473(10) 0.0762(14) 0.0323(9) 0.0061(10) -0.0038(8) 0.0190(11)
C1 0.026(3) 0.044(4) 0.019(2) 0.004(2) 0.005(2) -0.006(3)
C2 0.036(3) 0.031(3) 0.032(3) 0.011(3) 0.009(2) 0.006(3)
C3 0.028(3) 0.042(4) 0.027(3) 0.009(3) 0.000(2) -0.004(3)
C4 0.028(3) 0.042(4) 0.029(3) 0.004(3) 0.004(2) -0.010(3)
C5 0.031(3) 0.039(4) 0.029(3) 0.004(3) 0.013(2) -0.003(3)
C6 0.046(3) 0.055(5) 0.027(3) 0.004(3) -0.001(2) -0.008(4)
C7 0.031(3) 0.037(4) 0.022(3) -0.001(3) -0.004(2) 0.001(3)
C8 0.036(3) 0.051(4) 0.026(3) -0.003(3) -0.009(3) 0.006(3)
C9 0.039(3) 0.037(4) 0.046(4) -0.007(3) -0.009(3) 0.003(4)
C10 0.032(3) 0.038(4) 0.042(4) 0.006(3) 0.002(3) -0.002(3)
C11 0.035(3) 0.037(4) 0.029(3) 0.006(3) 0.001(3) 0.001(3)
C12 0.036(3) 0.044(4) 0.030(3) 0.005(3) 0.000(2) -0.004(3)
C13 0.044(4) 0.092(6) 0.064(4) 0.017(4) -0.007(3) -0.003(4)
C14 0.053(3) 0.047(4) 0.057(4) 0.004(3) 0.005(3) 0.000(4)
C15 0.064(4) 0.050(5) 0.073(5) 0.000(4) 0.014(4) 0.016(4)
C16 0.042(3) 0.043(4) 0.034(3) 0.007(3) 0.005(3) 0.003(3)
C17 0.082(5) 0.147(8) 0.046(4) 0.022(4) 0.013(4) 0.034(6)
C18 0.062(4) 0.089(6) 0.058(4) -0.015(4) -0.018(4) 0.001(5)
C19 0.086(6) 0.120(8) 0.070(5) 0.017(5) -0.019(4) 0.052(6)
C20 0.045(4) 0.047(4) 0.030(3) 0.008(3) 0.006(3) 0.001(3)
C21 0.058(4) 0.043(4) 0.040(4) 0.015(3) 0.014(4) 0.014(4)
C22 0.066(4) 0.032(4) 0.041(4) -0.002(3) 0.018(3) -0.006(4)
C23 0.042(3) 0.045(4) 0.032(3) 0.000(3) 0.005(3) -0.014(4)
C24 0.029(3) 0.063(5) 0.041(3) 0.015(3) 0.003(3) -0.008(3)
C25 0.039(4) 0.055(5) 0.069(5) 0.010(4) 0.007(3) 0.021(4)
C26 0.052(4) 0.039(4) 0.060(4) 0.007(3) 0.022(4) 0.003(4)
C27 0.040(4) 0.040(4) 0.034(3) 0.002(3) 0.016(3) -0.003(3)

loop_
_atom_type_symbol
_atom_type_description
_atom_type_scat_dispersion_real
_atom_type_scat_dispersion_imag
_atom_type_scat_source
C C 0.0033 0.0016 'International Tables Vol C Tables 4.2.6.8 and 6.1.1.4'
H H 0.0000 0.0000 'International Tables Vol C Tables 4.2.6.8 and 6.1.1.4'
N N 0.0061 0.0033 'International Tables Vol C Tables 4.2.6.8 and 6.1.1.4'
Si Si 0.0817 0.0704 'International Tables Vol C Tables 4.2.6.8 and 6.1.1.4'
Sc Sc 0.2519 0.3716 'International Tables Vol C Tables 4.2.6.8 and 6.1.1.4'

loop_
_geom_angle_atom_site_label_1
_geom_angle_atom_site_label_2
_geom_angle_atom_site_label_3
_geom_angle
C12 Sc1 C16 106.07(19)
C12 Sc1 N1 105.84(16)
C16 Sc1 N1 103.56(18)
C12 Sc1 C1 118.06(18)
C16 Sc1 C1 135.40(18)
N1 Sc1 C1 71.47(16)
C12 Sc1 C5 146.40(19)
C16 Sc1 C5 102.88(18)
N1 Sc1 C5 83.26(15)
C1 Sc1 C5 33.38(15)
C12 Sc1 C2 92.70(18)
C16 Sc1 C2 145.87(18)
N1 Sc1 C2 98.13(17)
C1 Sc1 C2 32.99(15)
C5 Sc1 C2 53.74(17)
C12 Sc1 C4 128.31(18)
C16 Sc1 C4 92.94(18)
N1 Sc1 C4 115.80(15)
C1 Sc1 C4 55.10(15)
C5 Sc1 C4 32.58(15)
C2 Sc1 C4 53.60(16)
C12 Sc1 C3 97.81(19)
C16 Sc1 C3 114.90(18)
N1 Sc1 C3 126.56(15)
C1 Sc1 C3 55.13(16)
C5 Sc1 C3 53.87(17)
C2 Sc1 C3 32.61(15)
C4 Sc1 C3 32.25(15)
C11 N1 C7 117.5(5)
C11 N1 Sc1 119.7(3)
C7 N1 Sc1 122.7(4)
C12 Si1 C15 114.7(3)
C12 Si1 C14 109.8(3)
C15 Si1 C14 105.7(3)
C12 Si1 C13 109.7(2)
C15 Si1 C13 106.7(3)
C14 Si1 C13 110.1(3)
C16 Si2 C19 113.2(3)
C16 Si2 C18 111.9(2)
C19 Si2 C18 106.0(3)
C16 Si2 C17 109.8(3)
C19 Si2 C17 106.9(3)
C18 Si2 C17 108.7(3)
C2 C1 C5 106.7(4)
C2 C1 C6 128.2(5)
C5 C1 C6 125.0(5)
C2 C1 Sc1 76.8(3)
C5 C1 Sc1 75.8(3)
C6 C1 Sc1 110.8(3)
C20 C2 C1 131.7(5)
C20 C2 C3 118.9(5)
C1 C2 C3 109.3(5)
C20 C2 Sc1 121.0(3)
C1 C2 Sc1 70.2(3)
C3 C2 Sc1 75.2(3)
C23 C3 C4 133.6(5)
C23 C3 C2 119.2(5)
C4 C3 C2 107.1(5)
C23 C3 Sc1 123.2(3)
C4 C3 Sc1 73.8(3)
C2 C3 Sc1 72.2(3)
C24 C4 C5 119.2(5)
C24 C4 C3 133.2(5)
C5 C4 C3 107.6(4)
C24 C4 Sc1 121.4(3)
C5 C4 Sc1 71.4(3)
C3 C4 Sc1 73.9(3)
C27 C5 C1 131.2(5)
C27 C5 C4 119.6(5)
C1 C5 C4 109.1(5)
C27 C5 Sc1 118.0(3)
C1 C5 Sc1 70.8(3)
C4 C5 Sc1 76.1(3)
C1 C6 C7 114.1(4)
N1 C7 C8 121.3(5)
N1 C7 C6 116.8(5)
C8 C7 C6 121.9(5)
C9 C8 C7 120.3(5)
C8 C9 C10 119.1(5)
C11 C10 C9 118.0(5)
N1 C11 C10 123.7(5)
Si1 C12 Sc1 128.6(3)
Si2 C16 Sc1 122.5(3)
C21 C20 C2 119.8(5)
C20 C21 C22 121.1(6)
C23 C22 C21 121.9(6)
C22 C23 C3 119.0(5)
C25 C24 C4 120.1(6)
C24 C25 C26 120.9(6)
C27 C26 C25 121.3(6)
C26 C27 C5 118.8(6)

loop_
_geom_bond_atom_site_label_1
_geom_bond_atom_site_label_2
_geom_bond_distance
Sc1 C12 2.194(5)
Sc1 C16 2.202(5)
Sc1 N1 2.259(4)
Sc1 C1 2.456(4)
Sc1 C5 2.520(5)
Sc1 C2 2.542(5)
Sc1 C4 2.581(5)
Sc1 C3 2.582(5)
N1 C11 1.351(6)
N1 C7 1.353(5)
Si1 C12 1.833(5)
Si1 C15 1.848(6)
Si1 C14 1.858(5)
Si1 C13 1.865(6)
Si2 C16 1.829(5)
Si2 C19 1.868(7)
Si2 C18 1.877(6)
Si2 C17 1.881(6)
C1 C2 1.421(7)
C1 C5 1.430(7)
C1 C6 1.498(6)
C2 C20 1.413(7)
C2 C3 1.439(7)
C3 C23 1.425(7)
C3 C4 1.434(7)
C4 C24 1.407(7)
C4 C5 1.432(7)
C5 C27 1.408(7)
C6 C7 1.506(7)
C7 C8 1.375(7)
C8 C9 1.373(7)
C9 C10 1.379(6)
C10 C11 1.371(7)
C20 C21 1.355(7)
C21 C22 1.402(8)
C22 C23 1.350(7)
C24 C25 1.353(8)
C25 C26 1.404(8)
C26 C27 1.377(7)
